data_1545007
loop_
_publ_author_name
'Barker, Emily C.'
'Martin, Adam D.'
'Garvey, Christopher J.'
'Goh, Ching Yong'
'Jones, Franca'
'Mocerino, Mauro'
'Skelton, Brian W.'
'Ogden, Mark I.'
'Becker, Thomas'

_publ_section_title
;
 Thermal annealing behaviour and gel to crystal transition of a low
 molecular weight hydrogelator.
;
_journal_issue 5
_journal_name_full 'Soft matter'
_journal_page_first 1006
_journal_page_last 1011
_journal_paper_doi 10.1039/c6sm02431a
_journal_volume 13
_journal_year 2017
_chemical_absolute_configuration rmad
_chemical_formula_moiety 'C52 H64 Mg N4 O14, 16(H2 O), 2(Cl)'
_chemical_formula_sum 'C52 H96 Cl2 Mg N4 O30'
_chemical_formula_weight 1352.54
_chemical_name_systematic
;
 ?
;
_space_group_IT_number 75
_symmetry_cell_setting tetragonal
_symmetry_space_group_name_Hall 'P 4'
_symmetry_space_group_name_H-M 'P 4'
_atom_sites_solution_hydrogens geom
_atom_sites_solution_primary direct
_atom_sites_solution_secondary difmap
_audit_creation_date 2008-04-01T16:23:47-00:00
_audit_creation_method 'WinGX routine CIF_UPDATE'
_audit_update_record
;
2016-10-08 deposited with the CCDC.
2017-01-05 downloaded from the CCDC.
;
_cell_angle_alpha 90
_cell_angle_beta 90
_cell_angle_gamma 90
_cell_formula_units_Z 2
_cell_length_a 14.12420(10)
_cell_length_b 14.12420(10)
_cell_length_c 16.61700(10)
_cell_measurement_reflns_used 28882
_cell_measurement_temperature 100(2)
_cell_measurement_theta_max 67.021
_cell_measurement_theta_min 2.6538
_cell_volume 3314.98(4)
_computing_cell_refinement
;
        CrysAlis RED, Oxford Diffraction Ltd.,
        Version 1.171.32.5 (release 08-05-2007 CrysAlis171 .NET)
        (compiled May  8 2007,13:10:02)
;
_computing_data_collection
;
        CrysAlis CCD, Oxford Diffraction Ltd.,
        Version 1.171.32.5 (release 08-05-2007 CrysAlis171 .NET)
        (compiled May  8 2007,13:10:02)
;
_computing_data_reduction
;
        CrysAlis RED, Oxford Diffraction Ltd.,
        Version 1.171.32.5 (release 08-05-2007 CrysAlis171 .NET)
        (compiled May  8 2007,13:10:02)
;
_computing_molecular_graphics 'Diamond (Brandenburg, K., (1999)'
_computing_publication_material 'WinGX Farrugia, L. J. (1999)'
_computing_structure_refinement 'SHELXL-97 (Sheldrick, 1997)'
_computing_structure_solution 'SIR92 (Altomare et al., 1994)'
_diffrn_ambient_temperature 100(2)
_diffrn_measured_fraction_theta_full 0.998
_diffrn_measured_fraction_theta_max 0.998
_diffrn_measurement_device_type
;
 Oxford Diffraction Gemini diffractometer
;
_diffrn_measurement_method '\f and \w scans'
_diffrn_radiation_monochromator graphite
_diffrn_radiation_type CuK\a
_diffrn_radiation_wavelength 1.54184
_diffrn_reflns_av_R_equivalents 0.0278
_diffrn_reflns_av_unetI/netI 0.0133
_diffrn_reflns_limit_h_max 16
_diffrn_reflns_limit_h_min -16
_diffrn_reflns_limit_k_max 15
_diffrn_reflns_limit_k_min -16
_diffrn_reflns_limit_l_max 19
_diffrn_reflns_limit_l_min -19
_diffrn_reflns_number 40081
_diffrn_reflns_theta_full 67.13
_diffrn_reflns_theta_max 67.13
_diffrn_reflns_theta_min 2.66
_exptl_absorpt_coefficient_mu 1.728
_exptl_absorpt_correction_T_max 1
_exptl_absorpt_correction_T_min 0.76567
_exptl_absorpt_correction_type multi-scan
_exptl_absorpt_process_details
;
        CrysAlis RED, Oxford Diffraction Ltd.,
        Version 1.171.32.5 (release 08-05-2007 CrysAlis171 .NET)
        (compiled May  8 2007,13:10:02)
        Empirical absorption correction using spherical harmonics,
 implemented in SCALE3 ABSPACK scaling algorithm.
;
_exptl_crystal_colour colourless
_exptl_crystal_density_diffrn 1.355
_exptl_crystal_density_method 'not measured'
_exptl_crystal_description plate
_exptl_crystal_F_000 1444
_exptl_crystal_size_max 0.46
_exptl_crystal_size_mid 0.25
_exptl_crystal_size_min 0.15
_refine_diff_density_max 1.074
_refine_diff_density_min -0.852
_refine_diff_density_rms 0.103
_refine_ls_abs_structure_details 'Flack H D (1983), Acta Cryst. A39, 876-881'
_refine_ls_abs_structure_Flack 0.16(4)
_refine_ls_extinction_method none
_refine_ls_goodness_of_fit_ref 1.091
_refine_ls_hydrogen_treatment constr
_refine_ls_matrix_type full
_refine_ls_number_parameters 450
_refine_ls_number_reflns 5900
_refine_ls_number_restraints 3
_refine_ls_restrained_S_all 1.092
_refine_ls_R_factor_all 0.0833
_refine_ls_R_factor_gt 0.0826
_refine_ls_shift/su_max 0.001
_refine_ls_shift/su_mean 0
_refine_ls_structure_factor_coef Fsqd
_refine_ls_weighting_details 'calc w=1/[\s^2^(Fo^2^)+(0.1728P)^2^+2.6240P] where P=(Fo^2^+2Fc^2^)/3'
_refine_ls_weighting_scheme calc
_refine_ls_wR_factor_gt 0.2396
_refine_ls_wR_factor_ref 0.2406
_reflns_number_gt 5773
_reflns_number_total 5900
_reflns_threshold_expression I>2sigma(I)
_cod_data_source_file c6sm02431a2.cif
_cod_data_source_block mm39
_cod_depositor_comments 'Adding full bibliography for 1545007.cif.'
_cod_original_sg_symbol_Hall P_4
_cod_database_code 1545007

loop_
_symmetry_equiv_pos_as_xyz
'x, y, z'
'-x, -y, z'
'-y, x, z'
'y, -x, z'

loop_
_atom_site_label
_atom_site_type_symbol
_atom_site_fract_x
_atom_site_fract_y
_atom_site_fract_z
_atom_site_U_iso_or_equiv
_atom_site_adp_type
_atom_site_occupancy
_atom_site_symmetry_multiplicity
_atom_site_calc_flag
_atom_site_refinement_flags
_atom_site_disorder_assembly
_atom_site_disorder_group
Mg1 Mg 0.5 0.5 0.58398(16) 0.0315(5) Uani 1 4 d S . .
Mg2 Mg 0 0 0.06041(17) 0.0316(6) Uani 1 4 d S . .
Cl1 Cl 0.5 0 0.19475(17) 0.0778(7) Uani 1 2 d S . .
Cl2 Cl 0.5 0 0.3892(2) 0.0945(9) Uani 1 2 d S . .
C11 C 0.6327(4) 0.3707(4) 0.3061(3) 0.0479(11) Uani 1 1 d . . .
O11 O 0.5936(3) 0.4039(3) 0.2361(2) 0.0632(11) Uani 1 1 d . . .
H11 H 0.5345 0.4072 0.2413 0.095 Uiso 1 1 calc RD . .
C12 C 0.7121(4) 0.4152(4) 0.3403(3) 0.0495(12) Uani 1 1 d . . .
C13 C 0.7503(3) 0.3760(3) 0.4084(3) 0.0417(10) Uani 1 1 d . . .
H13 H 0.8027 0.4064 0.4332 0.05 Uiso 1 1 calc R . .
C14 C 0.7147(3) 0.2922(3) 0.4429(3) 0.0414(10) Uani 1 1 d . . .
C141 C 0.7638(3) 0.2480(3) 0.5140(4) 0.0425(11) Uani 1 1 d . . .
H14A H 0.8307 0.2688 0.515 0.051 Uiso 1 1 calc R . .
H14B H 0.763 0.1783 0.5081 0.051 Uiso 1 1 calc R . .
N141 N 0.7171(2) 0.2746(2) 0.5926(3) 0.0397(8) Uani 1 1 d . . .
H141 H 0.702 0.3386 0.59 0.048 Uiso 1 1 calc R . .
C142 C 0.6283(3) 0.2219(3) 0.6133(4) 0.0508(13) Uani 1 1 d . . .
H142 H 0.6259 0.1622 0.581 0.061 Uiso 1 1 calc R . .
C143 C 0.6326(4) 0.1967(5) 0.7008(5) 0.077(2) Uani 1 1 d . . .
H14C H 0.6476 0.1288 0.7081 0.092 Uiso 1 1 calc R . .
H14D H 0.5717 0.2108 0.7278 0.092 Uiso 1 1 calc R . .
C144 C 0.7136(5) 0.2606(5) 0.7346(4) 0.0634(16) Uani 1 1 d . . .
H14E H 0.6907 0.3251 0.7471 0.076 Uiso 1 1 calc R . .
H14F H 0.7426 0.2326 0.7833 0.076 Uiso 1 1 calc R . .
C145 C 0.7825(4) 0.2609(3) 0.6640(4) 0.0490(12) Uani 1 1 d . . .
H14G H 0.8285 0.3135 0.6685 0.059 Uiso 1 1 calc R . .
H14H H 0.8173 0.2002 0.6602 0.059 Uiso 1 1 calc R . .
C146 C 0.5402(3) 0.2832(3) 0.5925(3) 0.0412(10) Uani 1 1 d . . .
O141 O 0.5563(2) 0.3686(2) 0.5836(2) 0.0419(7) Uani 1 1 d . . .
O142 O 0.4634(2) 0.2406(2) 0.5924(3) 0.0518(9) Uani 1 1 d . . .
C15 C 0.6354(3) 0.2491(3) 0.4068(3) 0.0427(10) Uani 1 1 d . . .
H15 H 0.6102 0.1925 0.4291 0.051 Uiso 1 1 calc R . .
C16 C 0.5938(4) 0.2882(3) 0.3393(3) 0.0475(11) Uani 1 1 d . . .
C1 C 0.5051(4) 0.2451(4) 0.3057(4) 0.0552(13) Uani 1 1 d . . .
H1A H 0.5055 0.1762 0.317 0.066 Uiso 1 1 calc R . .
H1B H 0.5048 0.2535 0.2466 0.066 Uiso 1 1 calc R . .
C21 C -0.1540(3) 0.1036(3) 0.3497(3) 0.0376(9) Uani 1 1 d . . .
O21 O -0.1114(2) 0.0747(3) 0.42090(19) 0.0441(7) Uani 1 1 d . . .
H21 H -0.1067 0.0154 0.4213 0.066 Uiso 1 1 calc RD . .
C22 C -0.1267(3) 0.1906(3) 0.3158(3) 0.0387(9) Uani 1 1 d . . .
C23 C -0.1743(3) 0.2204(3) 0.2465(3) 0.0361(9) Uani 1 1 d . . .
H23 H -0.1557 0.2777 0.2211 0.043 Uiso 1 1 calc R . .
C24 C -0.2484(3) 0.1675(3) 0.2138(3) 0.0380(9) Uani 1 1 d . . .
C241 C -0.3016(3) 0.2055(3) 0.1420(3) 0.0390(9) Uani 1 1 d . . .
H24A H -0.3702 0.1952 0.1503 0.047 Uiso 1 1 calc R . .
H24B H -0.2909 0.2747 0.1382 0.047 Uiso 1 1 calc R . .
N241 N -0.2726(2) 0.1601(2) 0.0639(2) 0.0356(8) Uani 1 1 d . A .
H241 H -0.2068 0.1601 0.0619 0.043 Uiso 1 1 calc R . .
C242 C -0.3054(3) 0.0590(3) 0.0535(3) 0.0375(9) Uani 1 1 d . A .
H242 H -0.3521 0.0439 0.0969 0.045 Uiso 1 1 calc R . .
C243 C -0.3563(4) 0.0545(4) -0.0288(3) 0.0543(13) Uani 1 1 d . . .
H24C H -0.3411 -0.005 -0.0574 0.065 Uiso 0.64(2) 1 calc PR A 1
H24D H -0.4258 0.0591 -0.0221 0.065 Uiso 0.64(2) 1 calc PR A 1
H24K H -0.4138 0.0144 -0.0265 0.065 Uiso 0.36(2) 1 d PR A 2
H24L H -0.3137 0.0298 -0.0712 0.065 Uiso 0.36(2) 1 d PR A 2
C244 C -0.3187(7) 0.1374(6) -0.0723(6) 0.053(3) Uani 0.64(2) 1 d P A 1
H24E H -0.3632 0.158 -0.1148 0.063 Uiso 0.64(2) 1 calc PR A 1
H24F H -0.2569 0.1224 -0.0973 0.063 Uiso 0.64(2) 1 calc PR A 1
C247 C -0.3829(13) 0.1591(11) -0.0462(9) 0.050(5) Uani 0.36(2) 1 d P A 2
H24I H -0.3851 0.1713 -0.1048 0.06 Uiso 0.36(2) 1 calc PR A 2
H24J H -0.4453 0.1749 -0.0226 0.06 Uiso 0.36(2) 1 calc PR A 2
C245 C -0.3078(4) 0.2138(4) -0.0082(3) 0.0479(11) Uani 1 1 d . . .
H24G H -0.2614 0.2625 -0.0252 0.057 Uiso 0.64(2) 1 calc PR A 1
H24H H -0.3691 0.2449 0.0033 0.057 Uiso 0.64(2) 1 calc PR A 1
H24M H -0.3287 0.2778 0.0085 0.057 Uiso 0.36(2) 1 d PR A 2
H24N H -0.2557 0.2211 -0.0476 0.057 Uiso 0.36(2) 1 d PR A 2
C246 C -0.2221(3) -0.0103(3) 0.0595(3) 0.0361(9) Uani 1 1 d . . .
O241 O -0.1421(2) 0.0256(2) 0.0613(2) 0.0442(7) Uani 1 1 d . A .
O242 O -0.2438(2) -0.0958(2) 0.0596(2) 0.0439(7) Uani 1 1 d . A .
C25 C -0.2723(3) 0.0817(3) 0.2496(3) 0.0358(9) Uani 1 1 d . . .
H25 H -0.3223 0.0452 0.2273 0.043 Uiso 1 1 calc R . .
C26 C -0.2250(3) 0.0481(3) 0.3172(3) 0.0358(9) Uani 1 1 d . . .
C2 C -0.2493(3) -0.0497(3) 0.3523(3) 0.0399(9) Uani 1 1 d . . .
H2A H -0.2389 -0.0486 0.4112 0.048 Uiso 1 1 calc R . .
H2B H -0.3171 -0.0633 0.3426 0.048 Uiso 1 1 calc R . .
O1 O 0.5 0.5 0.7081(5) 0.0553(17) Uani 1 4 d S . .
O2 O 0.5 0.5 0.4564(4) 0.062(2) Uani 1 4 d S . .
O3 O 0 0 -0.0639(4) 0.071(2) Uani 1 4 d S . .
O4 O 0 0 0.1884(5) 0.0603(19) Uani 1 4 d S . .
O5 O 0.4763(3) 0.3526(4) 0.0613(3) 0.0762(12) Uani 1 1 d . . .
O6 O 0.4252(4) 0.1593(4) 0.0912(3) 0.0825(13) Uiso 1 1 d . . .
O7 O 0.4744(6) 0.3497(8) 0.8496(6) 0.119(3) Uani 1 1 d . . .
O8 O 0.7609(9) -0.0069(7) 0.7745(5) 0.155(4) Uani 1 1 d . . .
O9 O 0.8206(8) 0.0199(7) 0.6170(7) 0.073(3) Uani 0.5 1 d P . .
O10 O 0.5732(8) -0.0294(9) 0.7956(6) 0.081(3) Uani 0.5 1 d P . .
O12 O 0.4749(14) 0.3525(16) 0.8965(11) 0.128(7) Uani 0.5 1 d P . .
O13 O 0.5870(5) -0.0574(5) 0.5437(5) 0.0524(16) Uani 0.5 1 d P . .
O14 O 0.1352(12) 0.1230(8) 0.8572(6) 0.101(4) Uani 0.5 1 d P . .
O15 O 0.6596(5) 0.0060(6) 0.5226(4) 0.0510(16) Uani 0.5 1 d P . .
O16 O 0.5334(5) -0.0550(5) 0.6369(5) 0.0497(16) Uani 0.5 1 d P . .
O17 O 0.7627(10) 0.0226(6) 0.6068(7) 0.074(3) Uani 0.5 1 d P . .

loop_
_atom_site_aniso_label
_atom_site_aniso_U_11
_atom_site_aniso_U_22
_atom_site_aniso_U_33
_atom_site_aniso_U_23
_atom_site_aniso_U_13
_atom_site_aniso_U_12
Mg1 0.0274(8) 0.0274(8) 0.0397(13) 0 0 0
Mg2 0.0224(7) 0.0224(7) 0.0501(15) 0 0 0
Cl1 0.0511(11) 0.0977(17) 0.0845(15) 0 0 -0.0138(10)
Cl2 0.099(2) 0.098(2) 0.0870(18) 0 0 0.0314(16)
C11 0.056(3) 0.050(3) 0.038(2) -0.012(2) 0.017(2) -0.003(2)
O11 0.069(3) 0.078(3) 0.043(2) -0.0096(18) 0.0131(17) 0.000(2)
C12 0.044(3) 0.048(3) 0.056(3) -0.007(2) 0.027(2) 0.001(2)
C13 0.034(2) 0.0235(19) 0.067(3) -0.0037(19) 0.014(2) -0.0002(16)
C14 0.034(2) 0.035(2) 0.054(3) -0.0012(18) 0.0161(19) 0.0020(17)
C141 0.031(2) 0.025(2) 0.072(3) 0.0005(19) 0.014(2) -0.0007(16)
N141 0.0301(17) 0.0237(15) 0.065(2) 0.0068(16) 0.0128(17) 0.0021(13)
C142 0.027(2) 0.035(2) 0.090(4) 0.010(2) 0.018(2) -0.0003(18)
C143 0.042(3) 0.069(4) 0.119(6) 0.052(4) 0.017(3) 0.006(3)
C144 0.067(4) 0.063(4) 0.060(3) 0.019(3) 0.008(3) 0.017(3)
C145 0.045(3) 0.029(2) 0.073(3) 0.010(2) 0.006(2) 0.0001(18)
C146 0.032(2) 0.031(2) 0.061(3) -0.0011(19) 0.0114(19) 0.0007(17)
O141 0.0306(14) 0.0296(15) 0.065(2) 0.0000(13) 0.0060(14) 0.0019(12)
O142 0.0341(16) 0.0282(14) 0.093(3) -0.0038(16) 0.0129(17) -0.0058(12)
C15 0.035(2) 0.038(2) 0.055(3) -0.0131(19) 0.0182(19) -0.0013(17)
C16 0.049(3) 0.040(2) 0.053(3) -0.015(2) 0.015(2) 0.000(2)
C1 0.061(3) 0.050(3) 0.055(3) -0.024(2) 0.005(2) -0.005(2)
C21 0.034(2) 0.039(2) 0.041(2) -0.0058(17) 0.0114(17) -0.0048(17)
O21 0.0517(19) 0.0472(18) 0.0335(15) -0.0018(13) 0.0015(13) 0.0052(15)
C22 0.041(2) 0.031(2) 0.044(2) -0.0083(17) 0.0067(18) 0.0027(17)
C23 0.032(2) 0.0231(18) 0.053(2) -0.0046(17) 0.0092(18) 0.0003(15)
C24 0.0270(19) 0.036(2) 0.051(2) -0.0037(18) 0.0036(17) 0.0033(16)
C241 0.028(2) 0.029(2) 0.060(3) 0.0005(18) -0.0009(18) 0.0000(16)
N241 0.0216(15) 0.0322(17) 0.053(2) 0.0037(16) -0.0028(14) -0.0023(12)
C242 0.0272(19) 0.034(2) 0.051(2) -0.0034(18) -0.0048(17) -0.0031(16)
C243 0.050(3) 0.051(3) 0.062(3) 0.001(2) -0.018(2) -0.005(2)
C244 0.056(7) 0.044(5) 0.058(5) 0.014(4) -0.014(4) -0.004(4)
C247 0.050(11) 0.056(9) 0.045(8) 0.010(6) -0.006(6) 0.000(7)
C245 0.042(2) 0.039(2) 0.063(3) 0.007(2) -0.004(2) 0.003(2)
C246 0.031(2) 0.030(2) 0.047(2) 0.0016(17) -0.0031(17) 0.0044(16)
O241 0.0257(14) 0.0303(14) 0.077(2) 0.0011(15) -0.0016(14) 0.0026(11)
O242 0.0308(14) 0.0304(15) 0.071(2) -0.0059(14) -0.0019(14) 0.0018(12)
C25 0.0281(19) 0.035(2) 0.044(2) -0.0040(17) 0.0035(16) 0.0010(16)
C26 0.034(2) 0.035(2) 0.039(2) -0.0041(16) 0.0118(16) 0.0042(17)
C2 0.036(2) 0.042(2) 0.041(2) 0.0035(18) 0.0074(17) 0.0003(18)
O1 0.056(3) 0.056(3) 0.054(4) 0 0 0
O2 0.075(3) 0.075(3) 0.035(3) 0 0 0
O3 0.091(4) 0.091(4) 0.032(3) 0 0 0
O4 0.065(3) 0.065(3) 0.051(4) 0 0 0
O5 0.067(3) 0.086(3) 0.076(3) 0.004(2) 0.015(2) 0.010(2)
O7 0.104(5) 0.176(8) 0.077(4) -0.020(5) -0.021(4) -0.008(5)
O8 0.238(11) 0.142(7) 0.086(4) -0.008(4) -0.024(5) 0.086(8)
O9 0.056(5) 0.068(6) 0.094(7) 0.016(5) -0.019(5) -0.010(5)
O10 0.084(7) 0.103(8) 0.055(5) -0.005(5) -0.005(5) -0.016(6)
O12 0.137(14) 0.177(16) 0.069(8) 0.036(10) 0.003(9) 0.060(12)
O13 0.047(4) 0.046(4) 0.064(4) 0.000(3) 0.002(3) 0.012(3)
O14 0.180(13) 0.066(6) 0.056(5) 0.032(4) -0.004(6) -0.044(7)
O15 0.049(4) 0.056(4) 0.048(3) -0.011(3) 0.004(3) 0.014(3)
O16 0.052(4) 0.033(3) 0.064(4) -0.004(3) -0.002(3) 0.006(3)
O17 0.087(7) 0.029(4) 0.106(8) 0.015(4) -0.006(7) -0.008(4)

loop_
_atom_type_symbol
_atom_type_description
_atom_type_scat_dispersion_real
_atom_type_scat_dispersion_imag
_atom_type_scat_source
C C 0.0181 0.0091 'International Tables Vol C Tables 4.2.6.8 and 6.1.1.4'
H H 0 0 'International Tables Vol C Tables 4.2.6.8 and 6.1.1.4'
N N 0.0311 0.018 'International Tables Vol C Tables 4.2.6.8 and 6.1.1.4'
O O 0.0492 0.0322 'International Tables Vol C Tables 4.2.6.8 and 6.1.1.4'
Mg Mg 0.1719 0.1771 'International Tables Vol C Tables 4.2.6.8 and 6.1.1.4'
Cl Cl 0.3639 0.7018 'International Tables Vol C Tables 4.2.6.8 and 6.1.1.4'

loop_
_geom_angle_atom_site_label_1
_geom_angle_atom_site_label_2
_geom_angle_atom_site_label_3
_geom_angle
_geom_angle_site_symmetry_1
_geom_angle_site_symmetry_3
O141 Mg1 O141 89.9990(10) 3_655 2_665
O141 Mg1 O141 179.7(3) 3_655 4_565
O141 Mg1 O141 90.000(2) 2_665 4_565
O141 Mg1 O141 89.9990(10) 3_655 .
O141 Mg1 O141 179.7(3) 2_665 .
O141 Mg1 O141 89.9990(10) 4_565 .
O141 Mg1 O1 90.17(13) 3_655 .
O141 Mg1 O1 90.17(13) 2_665 .
O141 Mg1 O1 90.17(13) 4_565 .
O141 Mg1 O1 90.17(13) . .
O141 Mg1 O2 89.83(13) 3_655 .
O141 Mg1 O2 89.83(13) 2_665 .
O141 Mg1 O2 89.83(13) 4_565 .
O141 Mg1 O2 89.83(13) . .
O1 Mg1 O2 180.000(2) . .
O241 Mg2 O241 179.1(3) 4 3
O241 Mg2 O241 89.997(2) 4 .
O241 Mg2 O241 89.997(2) 3 .
O241 Mg2 O241 89.997(2) 4 2
O241 Mg2 O241 89.997(2) 3 2
O241 Mg2 O241 179.1(3) . 2
O241 Mg2 O3 90.43(14) 4 .
O241 Mg2 O3 90.43(14) 3 .
O241 Mg2 O3 90.43(14) . .
O241 Mg2 O3 90.43(14) 2 .
O241 Mg2 O4 89.57(14) 4 .
O241 Mg2 O4 89.57(14) 3 .
O241 Mg2 O4 89.57(14) . .
O241 Mg2 O4 89.57(14) 2 .
O3 Mg2 O4 180 . .
O11 C11 C16 117.4(5) . .
O11 C11 C12 120.8(5) . .
C16 C11 C12 121.7(5) . .
C11 O11 H11 109.5 . .
C13 C12 C11 117.9(5) . .
C13 C12 C1 119.6(5) . 3_655
C11 C12 C1 122.5(5) . 3_655
C12 C13 C14 122.4(5) . .
C12 C13 H13 118.8 . .
C14 C13 H13 118.8 . .
C13 C14 C15 118.2(5) . .
C13 C14 C141 120.3(4) . .
C15 C14 C141 121.4(4) . .
C14 C141 N141 112.0(4) . .
C14 C141 H14A 109.2 . .
N141 C141 H14A 109.2 . .
C14 C141 H14B 109.2 . .
N141 C141 H14B 109.2 . .
H14A C141 H14B 107.9 . .
C142 N141 C141 116.1(4) . .
C142 N141 C145 105.5(4) . .
C141 N141 C145 112.3(4) . .
C142 N141 H141 107.5 . .
C141 N141 H141 107.5 . .
C145 N141 H141 107.5 . .
C143 C142 N141 107.8(5) . .
C143 C142 C146 112.3(5) . .
N141 C142 C146 110.0(4) . .
C143 C142 H142 108.9 . .
N141 C142 H142 108.9 . .
C146 C142 H142 108.9 . .
C142 C143 C144 104.0(4) . .
C142 C143 H14C 111 . .
C144 C143 H14C 111 . .
C142 C143 H14D 111 . .
C144 C143 H14D 111 . .
H14C C143 H14D 109 . .
C145 C144 C143 101.1(5) . .
C145 C144 H14E 111.5 . .
C143 C144 H14E 111.5 . .
C145 C144 H14F 111.5 . .
C143 C144 H14F 111.5 . .
H14E C144 H14F 109.4 . .
N141 C145 C144 102.4(4) . .
N141 C145 H14G 111.3 . .
C144 C145 H14G 111.3 . .
N141 C145 H14H 111.3 . .
C144 C145 H14H 111.3 . .
H14G C145 H14H 109.2 . .
O141 C146 O142 129.3(4) . .
O141 C146 C142 115.0(4) . .
O142 C146 C142 115.5(4) . .
C146 O141 Mg1 145.4(3) . .
C16 C15 C14 120.7(5) . .
C16 C15 H15 119.6 . .
C14 C15 H15 119.6 . .
C15 C16 C11 119.1(5) . .
C15 C16 C1 119.6(5) . .
C11 C16 C1 121.2(5) . .
C16 C1 C12 113.3(4) . 4_565
C16 C1 H1A 108.9 . .
C12 C1 H1A 108.9 4_565 .
C16 C1 H1B 108.9 . .
C12 C1 H1B 108.9 4_565 .
H1A C1 H1B 107.7 . .
C26 C21 O21 118.7(4) . .
C26 C21 C22 122.6(4) . .
O21 C21 C22 118.6(4) . .
C21 O21 H21 109.5 . .
C23 C22 C21 117.4(4) . .
C23 C22 C2 121.1(4) . 4
C21 C22 C2 121.5(4) . 4
C24 C23 C22 121.3(4) . .
C24 C23 H23 119.3 . .
C22 C23 H23 119.3 . .
C25 C24 C23 118.8(4) . .
C25 C24 C241 121.8(4) . .
C23 C24 C241 119.4(4) . .
N241 C241 C24 113.3(3) . .
N241 C241 H24A 108.9 . .
C24 C241 H24A 108.9 . .
N241 C241 H24B 108.9 . .
C24 C241 H24B 108.9 . .
H24A C241 H24B 107.7 . .
C241 N241 C245 112.5(3) . .
C241 N241 C242 114.7(3) . .
C245 N241 C242 106.6(4) . .
C241 N241 H241 107.6 . .
C245 N241 H241 107.6 . .
C242 N241 H241 107.6 . .
N241 C242 C246 111.1(3) . .
N241 C242 C243 106.4(4) . .
C246 C242 C243 112.8(4) . .
N241 C242 H242 108.8 . .
C246 C242 H242 108.8 . .
C243 C242 H242 108.8 . .
C244 C243 C242 103.5(5) . .
C242 C243 C247 103.8(7) . .
C244 C243 H24C 111.1 . .
C242 C243 H24C 111.1 . .
C244 C243 H24D 111.1 . .
C242 C243 H24D 111.1 . .
H24C C243 H24D 109 . .
C247 C243 H24K 110.7 . .
C247 C243 H24L 110.5 . .
H24K C243 H24L 108.9 . .
C243 C244 C245 104.9(7) . .
C243 C244 H24E 110.8 . .
C245 C244 H24E 110.8 . .
C243 C244 H24F 110.8 . .
C245 C244 H24F 110.8 . .
H24E C244 H24F 108.9 . .
H24E C244 H24N 109.4 . .
C245 C247 C243 104.3(10) . .
C245 C247 H24I 110.9 . .
C243 C247 H24I 110.9 . .
C245 C247 H24J 110.9 . .
C243 C247 H24J 110.9 . .
H24I C247 H24J 108.9 . .
C247 C245 N241 108.6(7) . .
N241 C245 C244 103.5(5) . .
N241 C245 H24G 111.1 . .
C244 C245 H24G 111.1 . .
N241 C245 H24H 111.1 . .
C244 C245 H24H 111.1 . .
H24G C245 H24H 109 . .
C247 C245 H24M 112.8 . .
N241 C245 H24M 109.7 . .
C247 C245 H24N 108 . .
N241 C245 H24N 109.5 . .
H24M C245 H24N 108.2 . .
O241 C246 O242 128.4(4) . .
O241 C246 C242 116.1(4) . .
O242 C246 C242 115.5(4) . .
C246 O241 Mg2 145.6(3) . .
C26 C25 C24 121.7(4) . .
C26 C25 H25 119.2 . .
C24 C25 H25 119.2 . .
C21 C26 C25 118.1(4) . .
C21 C26 C2 121.5(4) . .
C25 C26 C2 120.3(4) . .
C22 C2 C26 112.1(3) 3 .
C22 C2 H2A 109.2 3 .
C26 C2 H2A 109.2 . .
C22 C2 H2B 109.2 3 .
C26 C2 H2B 109.2 . .
H2A C2 H2B 107.9 . .

loop_
_geom_bond_atom_site_label_1
_geom_bond_atom_site_label_2
_geom_bond_distance
_geom_bond_site_symmetry_2
Mg1 O141 2.020(3) 3_655
Mg1 O141 2.020(3) 2_665
Mg1 O141 2.020(3) 4_565
Mg1 O141 2.020(3) .
Mg1 O1 2.063(8) .
Mg1 O2 2.120(8) .
Mg2 O241 2.040(3) 4
Mg2 O241 2.040(3) 3
Mg2 O241 2.040(3) .
Mg2 O241 2.040(3) 2
Mg2 O3 2.066(8) .
Mg2 O4 2.126(9) .
C11 O11 1.370(7) .
C11 C16 1.402(8) .
C11 C12 1.406(8) .
O11 H11 0.84 .
C12 C13 1.370(8) .
C12 C1 1.519(8) 3_655
C13 C14 1.408(6) .
C13 H13 0.95 .
C14 C15 1.410(7) .
C14 C141 1.505(8) .
C141 N141 1.510(6) .
C141 H14A 0.99 .
C141 H14B 0.99 .
N141 C142 1.499(5) .
N141 C145 1.516(7) .
N141 H141 0.93 .
C142 C143 1.498(11) .
C142 C146 1.555(6) .
C142 H142 1 .
C143 C144 1.562(11) .
C143 H14C 0.99 .
C143 H14D 0.99 .
C144 C145 1.523(8) .
C144 H14E 0.99 .
C144 H14F 0.99 .
C145 H14G 0.99 .
C145 H14H 0.99 .
C146 O141 1.237(5) .
C146 O142 1.240(6) .
C15 C16 1.381(8) .
C15 H15 0.95 .
C16 C1 1.501(8) .
C1 C12 1.519(8) 4_565
C1 H1A 0.99 .
C1 H1B 0.99 .
C21 C26 1.382(7) .
C21 O21 1.389(6) .
C21 C22 1.405(7) .
O21 H21 0.84 .
C22 C23 1.399(7) .
C22 C2 1.496(6) 4
C23 C24 1.395(6) .
C23 H23 0.95 .
C24 C25 1.392(6) .
C24 C241 1.510(7) .
C241 N241 1.504(6) .
C241 H24A 0.99 .
C241 H24B 0.99 .
N241 C245 1.501(6) .
N241 C242 1.511(5) .
N241 H241 0.93 .
C242 C246 1.535(6) .
C242 C243 1.546(7) .
C242 H242 1 .
C243 C244 1.475(10) .
C243 C247 1.552(17) .
C243 H24C 0.99 .
C243 H24D 0.99 .
C243 H24K 0.99 .
C243 H24L 0.99 .
C244 C245 1.525(11) .
C244 H24E 0.99 .
C244 H24F 0.99 .
C247 C245 1.458(17) .
C247 H24I 0.99 .
C247 H24J 0.99 .
C245 H24G 0.99 .
C245 H24H 0.99 .
C245 H24M 0.99 .
C245 H24N 0.99 .
C246 O241 1.238(5) .
C246 O242 1.246(5) .
C25 C26 1.390(7) .
C25 H25 0.95 .
C26 C2 1.538(6) .
C2 C22 1.496(6) 3
C2 H2A 0.99 .
C2 H2B 0.99 .
O7 O12 0.780(15) .
O9 O17 0.836(12) .
O13 O15 1.407(12) .
O13 O16 1.723(11) .
O16 O16 1.818(13) 2_655
